data_2204872
loop_
_publ_author_name
'Tian, Lai-Jin'
'Sun, Yu-Xi'
'Yang, Min'
'Ng, Seik Weng'

_publ_section_title
;
 \m-Phthalato-bis[tris(2-methyl-2-phenylpropyl)tin(IV)]
;
_journal_issue 1
_journal_name_full 'Acta Crystallographica Section E'
_journal_page_first m74
_journal_page_last m75
_journal_paper_doi 10.1107/S1600536804031952
_journal_volume 61
_journal_year 2005
_chemical_formula_iupac '[Sn2 (C10 H13)6 (C8 H4 O4)]'
_chemical_formula_moiety 'C68 H82 O4 Sn2'
_chemical_formula_sum 'C68 H82 O4 Sn2'
_chemical_formula_weight 1200.72
_chemical_name_systematic
;
\m-Phthalato-bis[tris(2-methyl-2-phenylpropyl)tin(IV)]
;
_space_group_IT_number 14
_symmetry_cell_setting monoclinic
_symmetry_space_group_name_Hall '-P 2yn'
_symmetry_space_group_name_H-M 'P 1 21/n 1'
_atom_sites_solution_hydrogens geom
_atom_sites_solution_primary direct
_atom_sites_solution_secondary difmap
_audit_creation_method SHELXL-97
_cell_angle_alpha 90.00
_cell_angle_beta 95.1700(10)
_cell_angle_gamma 90.00
_cell_formula_units_Z 4
_cell_length_a 9.5514(4)
_cell_length_b 18.0919(8)
_cell_length_c 35.497(2)
_cell_measurement_reflns_used 5502
_cell_measurement_temperature 295(2)
_cell_measurement_theta_max 20.0
_cell_measurement_theta_min 2.3
_cell_volume 6109.0(5)
_computing_cell_refinement 'SAINT (Bruker, 2002)'
_computing_data_collection 'SMART (Bruker, 2002)'
_computing_data_reduction SAINT
_computing_molecular_graphics 'ORTEPII (Johnson, 1976)'
_computing_publication_material SHELXL97
_computing_structure_refinement 'SHELXL97 (Sheldrick, 1997)'
_computing_structure_solution 'SHELXS97 (Sheldrick, 1997)'
_diffrn_ambient_temperature 295(2)
_diffrn_measured_fraction_theta_full 1.00
_diffrn_measured_fraction_theta_max 1.00
_diffrn_measurement_device_type 'Bruker APEX area-detector diffractometer'
_diffrn_measurement_method '\f and \w scan'
_diffrn_radiation_monochromator graphite
_diffrn_radiation_source 'fine-focus sealed tube'
_diffrn_radiation_type MoK\a
_diffrn_radiation_wavelength 0.71073
_diffrn_reflns_av_R_equivalents 0.073
_diffrn_reflns_av_sigmaI/netI 0.070
_diffrn_reflns_limit_h_max 11
_diffrn_reflns_limit_h_min -11
_diffrn_reflns_limit_k_max 21
_diffrn_reflns_limit_k_min -21
_diffrn_reflns_limit_l_max 42
_diffrn_reflns_limit_l_min -42
_diffrn_reflns_number 43944
_diffrn_reflns_theta_full 25.0
_diffrn_reflns_theta_max 25.0
_diffrn_reflns_theta_min 1.2
_diffrn_standards_decay_% 0
_diffrn_standards_interval_count 0
_diffrn_standards_interval_time 0
_diffrn_standards_number 0
_exptl_absorpt_coefficient_mu 0.863
_exptl_absorpt_correction_T_max 0.958
_exptl_absorpt_correction_T_min 0.579
_exptl_absorpt_correction_type multi-scan
_exptl_absorpt_process_details '(SADABS; Bruker, 2002)'
_exptl_crystal_colour Colorless
_exptl_crystal_density_diffrn 1.306
_exptl_crystal_density_method 'not measured'
_exptl_crystal_description Needle
_exptl_crystal_F_000 2488
_exptl_crystal_size_max 0.17
_exptl_crystal_size_mid 0.06
_exptl_crystal_size_min 0.05
_refine_diff_density_max 0.58
_refine_diff_density_min -0.46
_refine_ls_extinction_method none
_refine_ls_goodness_of_fit_ref 1.025
_refine_ls_hydrogen_treatment constr
_refine_ls_matrix_type full
_refine_ls_number_parameters 583
_refine_ls_number_reflns 10778
_refine_ls_number_restraints 0
_refine_ls_restrained_S_all 1.025
_refine_ls_R_factor_all 0.0866
_refine_ls_R_factor_gt 0.0550
_refine_ls_shift/su_max 0.001
_refine_ls_shift/su_mean <0.001
_refine_ls_structure_factor_coef Fsqd
_refine_ls_weighting_details 'calc w=1/[\s^2^(Fo^2^)+(0.0488P)^2^] where P=(Fo^2^+2Fc^2^)/3'
_refine_ls_weighting_scheme calc
_refine_ls_wR_factor_gt 0.1042
_refine_ls_wR_factor_ref 0.1153
_reflns_number_gt 7651
_reflns_number_total 10778
_reflns_threshold_expression I>2\s(I)
_cod_data_source_file cv6425.cif
_cod_data_source_block I
_cod_depositor_comments
;
The following automatic conversions were performed:
'_symmetry_cell_setting' value 'Monoclinic' changed to 'monoclinic'
according to '/home/saulius/struct/CIF-dictionaries/cif_core.dic'
dictionary named 'cif_core.dic' version 2.4.1 from 2010-06-29.

Automatic conversion script
Id: cif_fix_enum 1527 2010-12-29 10:47:43Z saulius 

The following automatic conversions were performed:

'_symmetry_cell_setting' value 'Monoclinic' changed to 'monoclinic'
according to /home/saulius/struct/CIF-dictionaries/cif_core.dic
dictionary named 'cif_core.dic' version 2.4.1 from 2010-06-29.

Automatic conversion script
Id: cif_fix_values 1715 2011-07-08 13:25:40Z adriana 
;
_cod_original_sg_symbol_H-M 'P 21/n'
_cod_database_code 2204872
_cod_database_fobs_code 2204872

loop_
_symmetry_equiv_pos_as_xyz
'x, y, z'
'x+1/2, -y+1/2, z+1/2'
'-x, -y, -z'
'-x-1/2, y-1/2, -z-1/2'

loop_
_atom_site_label
_atom_site_fract_x
_atom_site_fract_y
_atom_site_fract_z
_atom_site_U_iso_or_equiv
_atom_site_adp_type
_atom_site_calc_flag
_atom_site_refinement_flags
_atom_site_occupancy
_atom_site_type_symbol
Sn1 0.47758(4) 0.67421(2) 0.548506(9) 0.04249(12) Uani d . 1 Sn
Sn2 0.53560(4) 0.572670(19) 0.746662(9) 0.04120(11) Uani d . 1 Sn
O1 0.3443(4) 0.59237(19) 0.56496(9) 0.0550(10) Uani d . 1 O
O2 0.5096(4) 0.5540(2) 0.60812(12) 0.0734(13) Uani d . 1 O
O3 0.4289(4) 0.50608(19) 0.70576(9) 0.0551(10) Uani d . 1 O
O4 0.3698(5) 0.6088(2) 0.67461(11) 0.0738(12) Uani d . 1 O
C1 0.6518(5) 0.6194(3) 0.52650(15) 0.0519(14) Uani d . 1 C
H1a 0.6405 0.5667 0.5301 0.062 Uiso calc R 1 H
H1b 0.6459 0.6282 0.4995 0.062 Uiso calc R 1 H
C2 0.8017(5) 0.6410(3) 0.54323(14) 0.0494(14) Uani d . 1 C
C3 0.8245(6) 0.6107(3) 0.58334(15) 0.0656(17) Uani d . 1 C
H3a 0.7580 0.6328 0.5987 0.098 Uiso calc R 1 H
H3b 0.9182 0.6222 0.5938 0.098 Uiso calc R 1 H
H3c 0.8118 0.5581 0.5829 0.098 Uiso calc R 1 H
C4 0.9084(6) 0.6026(3) 0.51981(17) 0.0707(18) Uani d . 1 C
H4a 1.0021 0.6153 0.5298 0.106 Uiso calc R 1 H
H4b 0.8936 0.6185 0.4940 0.106 Uiso calc R 1 H
H4c 0.8962 0.5500 0.5211 0.106 Uiso calc R 1 H
C5 0.8230(4) 0.72499(16) 0.54096(10) 0.0460(13) Uani d G 1 C
C6 0.8701(4) 0.7662(2) 0.57265(8) 0.0594(16) Uani d G 1 C
H6 0.8903 0.7428 0.5959 0.071 Uiso calc R 1 H
C7 0.8871(4) 0.8422(2) 0.56967(11) 0.0725(19) Uani d G 1 C
H7 0.9186 0.8697 0.5909 0.087 Uiso calc R 1 H
C8 0.8569(4) 0.87703(16) 0.53499(14) 0.081(2) Uani d G 1 C
H8 0.8683 0.9279 0.5330 0.098 Uiso calc R 1 H
C9 0.8098(4) 0.8359(2) 0.50329(11) 0.086(2) Uani d G 1 C
H9 0.7896 0.8592 0.4801 0.104 Uiso calc R 1 H
C10 0.7928(4) 0.7598(2) 0.50628(8) 0.0685(17) Uani d G 1 C
H10 0.7613 0.7323 0.4851 0.082 Uiso calc R 1 H
C11 0.5115(5) 0.7373(3) 0.59949(13) 0.0462(13) Uani d . 1 C
H11a 0.5274 0.7028 0.6204 0.055 Uiso calc R 1 H
H11b 0.5977 0.7652 0.5983 0.055 Uiso calc R 1 H
C12 0.3957(5) 0.7919(3) 0.60934(14) 0.0491(14) Uani d . 1 C
C13 0.4416(6) 0.8245(3) 0.64860(15) 0.0729(18) Uani d . 1 C
H13a 0.5286 0.8507 0.6476 0.109 Uiso calc R 1 H
H13b 0.4542 0.7852 0.6668 0.109 Uiso calc R 1 H
H13c 0.3706 0.8579 0.6559 0.109 Uiso calc R 1 H
C14 0.2579(6) 0.7498(3) 0.61262(17) 0.0706(18) Uani d . 1 C
H14a 0.2266 0.7285 0.5886 0.106 Uiso calc R 1 H
H14b 0.1877 0.7834 0.6202 0.106 Uiso calc R 1 H
H14c 0.2732 0.7114 0.6312 0.106 Uiso calc R 1 H
C15 0.3806(5) 0.85560(19) 0.58126(10) 0.0542(15) Uani d G 1 C
C16 0.4993(4) 0.8978(3) 0.57639(13) 0.089(2) Uani d G 1 C
H16 0.5847 0.8862 0.5898 0.107 Uiso calc R 1 H
C17 0.4903(5) 0.9573(2) 0.55154(15) 0.128(3) Uani d G 1 C
H17 0.5697 0.9856 0.5483 0.154 Uiso calc R 1 H
C18 0.3626(7) 0.9747(2) 0.53156(13) 0.122(3) Uani d G 1 C
H18 0.3566 1.0145 0.5149 0.146 Uiso calc R 1 H
C19 0.2440(5) 0.9325(3) 0.53643(12) 0.095(2) Uani d G 1 C
H19 0.1586 0.9441 0.5231 0.114 Uiso calc R 1 H
C20 0.2530(4) 0.8730(2) 0.56128(12) 0.0696(18) Uani d G 1 C
H20 0.1736 0.8447 0.5645 0.084 Uiso calc R 1 H
C21 0.3216(6) 0.7202(3) 0.50783(14) 0.0557(15) Uani d . 1 C
H21a 0.2312 0.7133 0.5178 0.067 Uiso calc R 1 H
H21b 0.3382 0.7731 0.5072 0.067 Uiso calc R 1 H
C22 0.3061(6) 0.6932(3) 0.46640(15) 0.0530(14) Uani d . 1 C
C23 0.1664(6) 0.7244(3) 0.44763(16) 0.0725(18) Uani d . 1 C
H23a 0.0899 0.7070 0.4611 0.109 Uiso calc R 1 H
H23b 0.1532 0.7080 0.4218 0.109 Uiso calc R 1 H
H23c 0.1692 0.7774 0.4483 0.109 Uiso calc R 1 H
C24 0.2947(7) 0.6083(3) 0.46618(17) 0.0767(19) Uani d . 1 C
H24a 0.2179 0.5934 0.4802 0.115 Uiso calc R 1 H
H24b 0.3805 0.5874 0.4777 0.115 Uiso calc R 1 H
H24c 0.2784 0.5911 0.4406 0.115 Uiso calc R 1 H
C25 0.4266(4) 0.7216(2) 0.44436(9) 0.0485(14) Uani d G 1 C
C26 0.4520(4) 0.79722(19) 0.44433(10) 0.0608(16) Uani d G 1 C
H26 0.3995 0.8287 0.4583 0.073 Uiso calc R 1 H
C27 0.5558(5) 0.8258(2) 0.42348(12) 0.082(2) Uani d G 1 C
H27 0.5728 0.8765 0.4235 0.099 Uiso calc R 1 H
C28 0.6343(4) 0.7788(3) 0.40266(11) 0.101(3) Uani d G 1 C
H28 0.7038 0.7979 0.3887 0.121 Uiso calc R 1 H
C29 0.6089(4) 0.7032(3) 0.40268(11) 0.094(2) Uani d G 1 C
H29 0.6614 0.6717 0.3888 0.113 Uiso calc R 1 H
C30 0.5051(5) 0.67454(18) 0.42353(11) 0.0717(18) Uani d G 1 C
H30 0.4881 0.6239 0.4236 0.086 Uiso calc R 1 H
C31 0.3719(5) 0.6264(3) 0.77354(15) 0.0527(14) Uani d . 1 C
H31a 0.2830 0.6118 0.7602 0.063 Uiso calc R 1 H
H31b 0.3732 0.6069 0.7990 0.063 Uiso calc R 1 H
C32 0.3724(6) 0.7113(3) 0.77646(15) 0.0539(15) Uani d . 1 C
C33 0.2584(6) 0.7355(3) 0.80211(19) 0.085(2) Uani d . 1 C
H33a 0.1682 0.7183 0.7916 0.127 Uiso calc R 1 H
H33b 0.2571 0.7885 0.8038 0.127 Uiso calc R 1 H
H33c 0.2789 0.7148 0.8269 0.127 Uiso calc R 1 H
C34 0.3342(7) 0.7424(3) 0.73668(17) 0.081(2) Uani d . 1 C
H34a 0.4037 0.7274 0.7203 0.121 Uiso calc R 1 H
H34b 0.3312 0.7954 0.7378 0.121 Uiso calc R 1 H
H34c 0.2439 0.7240 0.7270 0.121 Uiso calc R 1 H
C35 0.5167(4) 0.7391(2) 0.79386(10) 0.0471(14) Uani d G 1 C
C36 0.5748(5) 0.7064(2) 0.82709(10) 0.0687(17) Uani d G 1 C
H36 0.5284 0.6676 0.8378 0.082 Uiso calc R 1 H
C37 0.7024(5) 0.7317(3) 0.84429(10) 0.092(2) Uani d G 1 C
H37 0.7413 0.7098 0.8665 0.111 Uiso calc R 1 H
C38 0.7718(4) 0.7897(3) 0.82826(16) 0.102(3) Uani d G 1 C
H38 0.8571 0.8066 0.8398 0.122 Uiso calc R 1 H
C39 0.7136(5) 0.8224(2) 0.79502(16) 0.097(3) Uani d G 1 C
H39 0.7601 0.8612 0.7843 0.117 Uiso calc R 1 H
C40 0.5861(5) 0.7971(2) 0.77783(10) 0.0680(18) Uani d G 1 C
H40 0.5472 0.8190 0.7556 0.082 Uiso calc R 1 H
C41 0.6803(5) 0.6381(3) 0.71767(14) 0.0493(14) Uani d . 1 C
H41a 0.6333 0.6527 0.6934 0.059 Uiso calc R 1 H
H41b 0.6999 0.6829 0.7322 0.059 Uiso calc R 1 H
C42 0.8224(5) 0.6024(3) 0.71039(14) 0.0479(13) Uani d . 1 C
C43 0.9138(6) 0.6603(3) 0.69223(17) 0.0717(18) Uani d . 1 C
H43a 1.0023 0.6385 0.6876 0.108 Uiso calc R 1 H
H43b 0.9298 0.7016 0.7090 0.108 Uiso calc R 1 H
H43c 0.8664 0.6768 0.6688 0.108 Uiso calc R 1 H
C44 0.7918(6) 0.5387(3) 0.68221(14) 0.0626(16) Uani d . 1 C
H44a 0.8785 0.5154 0.6772 0.094 Uiso calc R 1 H
H44b 0.7460 0.5577 0.6590 0.094 Uiso calc R 1 H
H44c 0.7318 0.5031 0.6928 0.094 Uiso calc R 1 H
C45 0.9031(3) 0.5769(2) 0.74766(8) 0.0467(13) Uani d G 1 C
C46 0.9688(4) 0.50836(19) 0.75046(11) 0.0620(16) Uani d G 1 C
H46 0.9683 0.4780 0.7293 0.074 Uiso calc R 1 H
C47 1.0352(4) 0.4851(2) 0.78489(14) 0.0759(19) Uani d G 1 C
H47 1.0791 0.4393 0.7868 0.091 Uiso calc R 1 H
C48 1.0358(4) 0.5305(3) 0.81651(10) 0.081(2) Uani d G 1 C
H48 1.0802 0.5150 0.8395 0.097 Uiso calc R 1 H
C49 0.9701(4) 0.5991(2) 0.81371(9) 0.0741(19) Uani d G 1 C
H49 0.9706 0.6294 0.8349 0.089 Uiso calc R 1 H
C50 0.9037(4) 0.62230(17) 0.77928(11) 0.0604(16) Uani d G 1 C
H50 0.8598 0.6682 0.7774 0.072 Uiso calc R 1 H
C51 0.6315(5) 0.4807(3) 0.77731(14) 0.0473(13) Uani d . 1 C
H51a 0.6576 0.4451 0.7587 0.057 Uiso calc R 1 H
H51b 0.7183 0.4985 0.7905 0.057 Uiso calc R 1 H
C52 0.5533(5) 0.4379(3) 0.80622(14) 0.0480(13) Uani d . 1 C
C53 0.4093(6) 0.4130(3) 0.78768(16) 0.0757(19) Uani d . 1 C
H53a 0.3541 0.4557 0.7800 0.114 Uiso calc R 1 H
H53b 0.3615 0.3848 0.8055 0.114 Uiso calc R 1 H
H53c 0.4224 0.3831 0.7659 0.114 Uiso calc R 1 H
C54 0.6404(7) 0.3679(3) 0.81774(17) 0.084(2) Uani d . 1 C
H54a 0.6497 0.3380 0.7958 0.125 Uiso calc R 1 H
H54b 0.5934 0.3401 0.8359 0.125 Uiso calc R 1 H
H54c 0.7319 0.3822 0.8287 0.125 Uiso calc R 1 H
C55 0.5407(4) 0.48332(19) 0.84239(9) 0.0461(13) Uani d G 1 C
C56 0.6613(3) 0.5134(2) 0.86127(12) 0.0682(17) Uani d G 1 C
H56 0.7479 0.5067 0.8517 0.082 Uiso calc R 1 H
C57 0.6523(5) 0.5533(2) 0.89441(12) 0.094(2) Uani d G 1 C
H57 0.7330 0.5734 0.9070 0.113 Uiso calc R 1 H
C58 0.5228(7) 0.5632(2) 0.90867(9) 0.101(3) Uani d G 1 C
H58 0.5168 0.5900 0.9308 0.121 Uiso calc R 1 H
C59 0.4022(5) 0.5332(3) 0.88979(13) 0.097(2) Uani d G 1 C
H59 0.3155 0.5398 0.8993 0.116 Uiso calc R 1 H
C60 0.4111(3) 0.4932(2) 0.85665(12) 0.0683(17) Uani d G 1 C
H60 0.3304 0.4731 0.8440 0.082 Uiso calc R 1 H
C61 0.3894(6) 0.5539(3) 0.59470(14) 0.0446(13) Uani d . 1 C
C62 0.2777(3) 0.50831(17) 0.61057(8) 0.0400(12) Uani d G 1 C
C63 0.1790(4) 0.47299(19) 0.58559(7) 0.0548(15) Uani d G 1 C
H63a 0.1777 0.4817 0.5597 0.066 Uiso calc R 1 H
C64 0.0823(3) 0.42474(19) 0.59924(10) 0.0658(17) Uani d G 1 C
H64a 0.0162 0.4011 0.5825 0.079 Uiso calc R 1 H
C65 0.0842(3) 0.41179(18) 0.63789(11) 0.0642(17) Uani d G 1 C
H65a 0.0194 0.3795 0.6470 0.077 Uiso calc R 1 H
C66 0.1828(4) 0.44710(19) 0.66287(7) 0.0536(15) Uani d G 1 C
H66 0.1841 0.4384 0.6887 0.064 Uiso calc R 1 H
C67 0.2796(3) 0.49536(18) 0.64921(8) 0.0411(12) Uani d G 1 C
C68 0.3667(6) 0.5420(3) 0.67786(15) 0.0537(15) Uani d . 1 C

loop_
_atom_site_aniso_label
_atom_site_aniso_U_11
_atom_site_aniso_U_22
_atom_site_aniso_U_33
_atom_site_aniso_U_12
_atom_site_aniso_U_13
_atom_site_aniso_U_23
Sn1 0.0445(2) 0.0437(2) 0.0392(2) -0.00401(18) 0.00360(16) 0.00404(17)
Sn2 0.0505(2) 0.0361(2) 0.0362(2) 0.00009(18) -0.00008(16) 0.00090(16)
O1 0.062(2) 0.058(2) 0.043(2) -0.0221(19) -0.0049(18) 0.0100(18)
O2 0.051(3) 0.087(3) 0.080(3) -0.019(2) -0.010(2) 0.029(2)
O3 0.074(3) 0.052(2) 0.037(2) -0.011(2) -0.0099(19) -0.0013(18)
O4 0.108(4) 0.041(2) 0.066(3) -0.005(2) -0.026(2) -0.001(2)
C1 0.060(4) 0.047(3) 0.050(3) -0.003(3) 0.009(3) -0.007(3)
C2 0.045(3) 0.064(4) 0.040(3) 0.002(3) 0.009(3) 0.001(3)
C3 0.064(4) 0.077(4) 0.056(4) 0.009(3) 0.003(3) 0.012(3)
C4 0.067(4) 0.067(4) 0.081(4) 0.004(3) 0.022(4) -0.007(3)
C5 0.039(3) 0.053(4) 0.046(3) 0.001(3) 0.003(3) -0.005(3)
C6 0.045(4) 0.078(5) 0.054(4) -0.010(3) 0.002(3) -0.009(3)
C7 0.053(4) 0.081(5) 0.083(5) -0.010(4) 0.001(4) -0.023(4)
C8 0.071(5) 0.056(4) 0.114(6) -0.006(4) -0.010(4) -0.001(4)
C9 0.104(6) 0.063(5) 0.086(5) -0.010(4) -0.026(4) 0.021(4)
C10 0.087(5) 0.057(4) 0.058(4) -0.004(4) -0.015(3) 0.001(3)
C11 0.045(3) 0.050(3) 0.043(3) -0.002(3) 0.001(3) -0.004(3)
C12 0.047(3) 0.053(3) 0.047(3) 0.001(3) 0.009(3) -0.006(3)
C13 0.087(5) 0.078(5) 0.055(4) 0.005(4) 0.016(3) -0.015(3)
C14 0.061(4) 0.071(4) 0.084(5) 0.005(3) 0.029(4) 0.016(3)
C15 0.057(4) 0.048(3) 0.058(4) 0.009(3) 0.010(3) 0.000(3)
C16 0.078(5) 0.077(5) 0.115(6) -0.005(4) 0.024(4) 0.035(4)
C17 0.124(8) 0.094(7) 0.174(9) 0.003(6) 0.051(7) 0.050(6)
C18 0.155(8) 0.091(6) 0.130(7) 0.047(6) 0.073(7) 0.057(5)
C19 0.101(6) 0.092(6) 0.096(6) 0.044(5) 0.023(5) 0.024(5)
C20 0.063(4) 0.074(5) 0.074(4) 0.014(4) 0.013(4) 0.010(4)
C21 0.053(4) 0.064(4) 0.050(3) 0.006(3) 0.001(3) 0.014(3)
C22 0.060(4) 0.051(4) 0.046(3) -0.007(3) -0.001(3) 0.004(3)
C23 0.058(4) 0.091(5) 0.066(4) -0.010(4) -0.011(3) 0.021(4)
C24 0.101(5) 0.059(4) 0.067(4) -0.019(4) -0.009(4) -0.005(3)
C25 0.050(3) 0.059(4) 0.034(3) 0.000(3) -0.010(3) 0.002(3)
C26 0.066(4) 0.060(4) 0.056(4) -0.011(3) 0.001(3) 0.002(3)
C27 0.086(5) 0.083(5) 0.076(5) -0.031(4) -0.004(4) 0.025(4)
C28 0.080(5) 0.160(8) 0.065(5) -0.012(6) 0.019(4) 0.024(5)
C29 0.089(6) 0.136(7) 0.058(4) 0.031(5) 0.017(4) 0.007(5)
C30 0.084(5) 0.085(5) 0.045(3) 0.010(4) 0.004(3) 0.003(3)
C31 0.055(4) 0.047(3) 0.057(3) 0.000(3) 0.014(3) -0.007(3)
C32 0.065(4) 0.045(3) 0.053(3) 0.009(3) 0.011(3) 0.000(3)
C33 0.076(5) 0.068(5) 0.115(6) 0.006(4) 0.038(4) -0.028(4)
C34 0.102(5) 0.062(4) 0.076(5) 0.025(4) -0.007(4) 0.001(4)
C35 0.067(4) 0.036(3) 0.040(3) 0.006(3) 0.014(3) -0.009(2)
C36 0.090(5) 0.065(4) 0.050(4) -0.006(4) -0.005(3) 0.004(3)
C37 0.107(6) 0.102(6) 0.064(5) 0.013(5) -0.015(4) -0.025(4)
C38 0.086(6) 0.096(7) 0.123(7) -0.009(5) 0.006(6) -0.057(5)
C39 0.107(7) 0.064(5) 0.125(7) -0.026(5) 0.037(5) -0.019(5)
C40 0.083(5) 0.044(4) 0.078(4) -0.005(3) 0.012(4) -0.001(3)
C41 0.056(4) 0.040(3) 0.052(3) 0.006(3) 0.004(3) 0.010(3)
C42 0.053(4) 0.042(3) 0.048(3) 0.004(3) 0.004(3) 0.005(3)
C43 0.081(5) 0.067(4) 0.070(4) -0.006(3) 0.022(4) 0.016(3)
C44 0.078(4) 0.060(4) 0.050(3) 0.011(3) 0.007(3) -0.004(3)
C45 0.039(3) 0.047(3) 0.054(3) -0.011(3) 0.007(3) 0.001(3)
C46 0.055(4) 0.061(4) 0.070(4) 0.006(3) 0.006(3) 0.009(3)
C47 0.056(4) 0.082(5) 0.087(5) 0.007(4) -0.005(4) 0.020(4)
C48 0.037(4) 0.119(6) 0.081(5) -0.004(4) -0.018(3) 0.031(5)
C49 0.065(4) 0.096(6) 0.059(4) -0.017(4) -0.004(3) -0.007(4)
C50 0.068(4) 0.054(4) 0.059(4) -0.008(3) 0.003(3) 0.000(3)
C51 0.053(3) 0.040(3) 0.048(3) 0.002(3) 0.005(3) 0.004(2)
C52 0.048(3) 0.043(3) 0.051(3) -0.005(3) -0.004(3) 0.011(3)
C53 0.083(5) 0.082(5) 0.060(4) -0.032(4) -0.003(4) 0.001(3)
C54 0.124(6) 0.050(4) 0.079(5) 0.019(4) 0.019(4) 0.016(3)
C55 0.053(4) 0.042(3) 0.042(3) -0.002(3) -0.002(3) 0.019(2)
C56 0.072(5) 0.071(4) 0.059(4) -0.011(4) -0.003(3) 0.006(3)
C57 0.124(7) 0.083(6) 0.069(5) -0.016(5) -0.023(5) 0.005(4)
C58 0.176(9) 0.069(5) 0.060(5) 0.002(6) 0.024(6) 0.004(4)
C59 0.114(7) 0.099(6) 0.084(6) 0.012(5) 0.038(5) 0.015(5)
C60 0.065(4) 0.077(5) 0.064(4) 0.003(3) 0.012(3) 0.013(3)
C61 0.057(4) 0.042(3) 0.034(3) -0.007(3) 0.002(3) 0.002(2)
C62 0.042(3) 0.038(3) 0.039(3) -0.009(2) -0.004(2) 0.000(2)
C63 0.061(4) 0.055(4) 0.046(3) -0.013(3) -0.005(3) 0.004(3)
C64 0.060(4) 0.066(4) 0.068(4) -0.020(3) -0.010(3) -0.001(3)
C65 0.050(4) 0.060(4) 0.084(5) -0.017(3) 0.011(3) 0.010(3)
C66 0.057(4) 0.058(4) 0.047(3) -0.001(3) 0.015(3) 0.009(3)
C67 0.045(3) 0.041(3) 0.036(3) -0.004(2) -0.001(2) 0.001(2)
C68 0.069(4) 0.053(4) 0.040(3) -0.007(3) 0.008(3) -0.001(3)

loop_
_atom_type_symbol
_atom_type_description
_atom_type_scat_dispersion_real
_atom_type_scat_dispersion_imag
_atom_type_scat_source
C C 0.0033 0.0016 'International Tables Vol C Tables 4.2.6.8 and 6.1.1.4'
H H 0.0000 0.0000 'International Tables Vol C Tables 4.2.6.8 and 6.1.1.4'
O O 0.0106 0.0060 'International Tables Vol C Tables 4.2.6.8 and 6.1.1.4'
Sn Sn -0.6537 1.4246 'International Tables Vol C Tables 4.2.6.8 and 6.1.1.4'

loop_
_geom_angle_atom_site_label_1
_geom_angle_atom_site_label_2
_geom_angle_atom_site_label_3
_geom_angle
_geom_angle_publ_flag
O1 Sn1 C1 106.8(2) yes
O1 Sn1 C11 101.1(2) yes
O1 Sn1 C21 93.4(2) yes
C1 Sn1 C11 119.4(2) yes
C1 Sn1 C21 116.7(2) yes
C11 Sn1 C21 113.9(2) yes
O3 Sn2 C31 104.1(2) yes
O3 Sn2 C41 106.3(2) yes
O3 Sn2 C51 93.7(2) yes
C31 Sn2 C41 119.4(2) yes
C31 Sn2 C51 115.0(2) yes
C41 Sn2 C51 114.0(2) yes
C61 O1 Sn1 116.3(3) no
C68 O3 Sn2 114.1(3) no
C2 C1 Sn1 117.7(3) no
C2 C1 H1a 107.9 no
Sn1 C1 H1a 107.9 no
C2 C1 H1b 107.9 no
Sn1 C1 H1b 107.9 no
H1a C1 H1b 107.2 no
C3 C2 C4 107.2(4) no
C3 C2 C5 113.4(4) no
C4 C2 C5 108.7(4) no
C3 C2 C1 108.5(4) no
C4 C2 C1 108.3(4) no
C5 C2 C1 110.6(4) no
C2 C3 H3a 109.5 no
C2 C3 H3b 109.5 no
H3a C3 H3b 109.5 no
C2 C3 H3c 109.5 no
H3a C3 H3c 109.5 no
H3b C3 H3c 109.5 no
C2 C4 H4a 109.5 no
C2 C4 H4b 109.5 no
H4a C4 H4b 109.5 no
C2 C4 H4c 109.5 no
H4a C4 H4c 109.5 no
H4b C4 H4c 109.5 no
C6 C5 C10 120.0 no
C6 C5 C2 121.5(3) no
C10 C5 C2 118.5(3) no
C5 C6 C7 120.0 no
C5 C6 H6 120.0 no
C7 C6 H6 120.0 no
C6 C7 C8 120.0 no
C6 C7 H7 120.0 no
C8 C7 H7 120.0 no
C9 C8 C7 120.0 no
C9 C8 H8 120.0 no
C7 C8 H8 120.0 no
C8 C9 C10 120.0 no
C8 C9 H9 120.0 no
C10 C9 H9 120.0 no
C9 C10 C5 120.0 no
C9 C10 H10 120.0 no
C5 C10 H10 120.0 no
C12 C11 Sn1 118.4(3) no
C12 C11 H11a 107.7 no
Sn1 C11 H11a 107.7 no
C12 C11 H11b 107.7 no
Sn1 C11 H11b 107.7 no
H11a C11 H11b 107.1 no
C15 C12 C14 113.2(4) no
C15 C12 C13 107.8(4) no
C14 C12 C13 107.3(4) no
C15 C12 C11 111.3(4) no
C14 C12 C11 109.6(4) no
C13 C12 C11 107.4(4) no
C12 C13 H13a 109.5 no
C12 C13 H13b 109.5 no
H13a C13 H13b 109.5 no
C12 C13 H13c 109.5 no
H13a C13 H13c 109.5 no
H13b C13 H13c 109.5 no
C12 C14 H14a 109.5 no
C12 C14 H14b 109.5 no
H14a C14 H14b 109.5 no
C12 C14 H14c 109.5 no
H14a C14 H14c 109.5 no
H14b C14 H14c 109.5 no
C16 C15 C20 120.0 no
C16 C15 C12 117.9(4) no
C20 C15 C12 122.1(4) no
C15 C16 C17 120.0 no
C15 C16 H16 120.0 no
C17 C16 H16 120.0 no
C18 C17 C16 120.0 no
C18 C17 H17 120.0 no
C16 C17 H17 120.0 no
C17 C18 C19 120.0 no
C17 C18 H18 120.0 no
C19 C18 H18 120.0 no
C20 C19 C18 120.0 no
C20 C19 H19 120.0 no
C18 C19 H19 120.0 no
C19 C20 C15 120.0 no
C19 C20 H20 120.0 no
C15 C20 H20 120.0 no
C22 C21 Sn1 121.3(4) no
C22 C21 H21a 107.0 no
Sn1 C21 H21a 107.0 no
C22 C21 H21b 107.0 no
Sn1 C21 H21b 107.0 no
H21a C21 H21b 106.8 no
C24 C22 C23 107.7(5) no
C24 C22 C25 112.7(5) no
C23 C22 C25 108.4(4) no
C24 C22 C21 108.8(4) no
C23 C22 C21 107.5(5) no
C25 C22 C21 111.5(4) no
C22 C23 H23a 109.5 no
C22 C23 H23b 109.5 no
H23a C23 H23b 109.5 no
C22 C23 H23c 109.5 no
H23a C23 H23c 109.5 no
H23b C23 H23c 109.5 no
C22 C24 H24a 109.5 no
C22 C24 H24b 109.5 no
H24a C24 H24b 109.5 no
C22 C24 H24c 109.5 no
H24a C24 H24c 109.5 no
H24b C24 H24c 109.5 no
C26 C25 C30 120.0 no
C26 C25 C22 117.9(3) no
C30 C25 C22 122.0(3) no
C25 C26 C27 120.0 no
C25 C26 H26 120.0 no
C27 C26 H26 120.0 no
C28 C27 C26 120.0 no
C28 C27 H27 120.0 no
C26 C27 H27 120.0 no
C27 C28 C29 120.0 no
C27 C28 H28 120.0 no
C29 C28 H28 120.0 no
C30 C29 C28 120.0 no
C30 C29 H29 120.0 no
C28 C29 H29 120.0 no
C29 C30 C25 120.0 no
C29 C30 H30 120.0 no
C25 C30 H30 120.0 no
C32 C31 Sn2 119.1(3) no
C32 C31 H31a 107.5 no
Sn2 C31 H31a 107.5 no
C32 C31 H31b 107.5 no
Sn2 C31 H31b 107.5 no
H31a C31 H31b 107.0 no
C34 C32 C31 107.8(5) no
C34 C32 C35 112.2(5) no
C31 C32 C35 110.4(4) no
C34 C32 C33 108.5(5) no
C31 C32 C33 108.9(4) no
C35 C32 C33 108.9(4) no
C32 C33 H33a 109.5 no
C32 C33 H33b 109.5 no
H33a C33 H33b 109.5 no
C32 C33 H33c 109.5 no
H33a C33 H33c 109.5 no
H33b C33 H33c 109.5 no
C32 C34 H34a 109.5 no
C32 C34 H34b 109.5 no
H34a C34 H34b 109.5 no
C32 C34 H34c 109.5 no
H34a C34 H34c 109.5 no
H34b C34 H34c 109.5 no
C36 C35 C40 120.0 no
C36 C35 C32 118.4(4) no
C40 C35 C32 121.6(4) no
C35 C36 C37 120.0 no
C35 C36 H36 120.0 no
C37 C36 H36 120.0 no
C38 C37 C36 120.0 no
C38 C37 H37 120.0 no
C36 C37 H37 120.0 no
C37 C38 C39 120.0 no
C37 C38 H38 120.0 no
C39 C38 H38 120.0 no
C40 C39 C38 120.0 no
C40 C39 H39 120.0 no
C38 C39 H39 120.0 no
C39 C40 C35 120.0 no
C39 C40 H40 120.0 no
C35 C40 H40 120.0 no
C42 C41 Sn2 117.5(3) no
C42 C41 H41a 107.9 no
Sn2 C41 H41a 107.9 no
C42 C41 H41b 107.9 no
Sn2 C41 H41b 107.9 no
H41a C41 H41b 107.2 no
C44 C42 C45 112.7(4) no
C44 C42 C43 108.6(4) no
C45 C42 C43 107.7(4) no
C44 C42 C41 107.7(4) no
C45 C42 C41 111.1(4) no
C43 C42 C41 108.9(4) no
C42 C43 H43a 109.5 no
C42 C43 H43b 109.5 no
H43a C43 H43b 109.5 no
C42 C43 H43c 109.5 no
H43a C43 H43c 109.5 no
H43b C43 H43c 109.5 no
C42 C44 H44a 109.5 no
C42 C44 H44b 109.5 no
H44a C44 H44b 109.5 no
C42 C44 H44c 109.5 no
H44a C44 H44c 109.5 no
H44b C44 H44c 109.5 no
C46 C45 C50 120.0 no
C46 C45 C42 121.1(3) no
C50 C45 C42 118.9(3) no
C47 C46 C45 120.0 no
C47 C46 H46 120.0 no
C45 C46 H46 120.0 no
C46 C47 C48 120.0 no
C46 C47 H47 120.0 no
C48 C47 H47 120.0 no
C47 C48 C49 120.0 no
C47 C48 H48 120.0 no
C49 C48 H48 120.0 no
C48 C49 C50 120.0 no
C48 C49 H49 120.0 no
C50 C49 H49 120.0 no
C49 C50 C45 120.0 no
C49 C50 H50 120.0 no
C45 C50 H50 120.0 no
C52 C51 Sn2 121.3(3) no
C52 C51 H51a 107.0 no
Sn2 C51 H51a 107.0 no
C52 C51 H51b 107.0 no
Sn2 C51 H51b 107.0 no
H51a C51 H51b 106.8 no
C51 C52 C55 111.7(4) no
C51 C52 C53 109.4(4) no
C55 C52 C53 112.3(4) no
C51 C52 C54 107.9(4) no
C55 C52 C54 107.3(4) no
C53 C52 C54 108.1(5) no
C52 C53 H53a 109.5 no
C52 C53 H53b 109.5 no
H53a C53 H53b 109.5 no
C52 C53 H53c 109.5 no
H53a C53 H53c 109.5 no
H53b C53 H53c 109.5 no
C52 C54 H54a 109.5 no
C52 C54 H54b 109.5 no
H54a C54 H54b 109.5 no
C52 C54 H54c 109.5 no
H54a C54 H54c 109.5 no
H54b C54 H54c 109.5 no
C56 C55 C60 120.0 no
C56 C55 C52 119.2(3) no
C60 C55 C52 120.8(3) no
C57 C56 C55 120.0 no
C57 C56 H56 120.0 no
C55 C56 H56 120.0 no
C56 C57 C58 120.0 no
C56 C57 H57 120.0 no
C58 C57 H57 120.0 no
C59 C58 C57 120.0 no
C59 C58 H58 120.0 no
C57 C58 H58 120.0 no
C58 C59 C60 120.0 no
C58 C59 H59 120.0 no
C60 C59 H59 120.0 no
C59 C60 C55 120.0 no
C59 C60 H60 120.0 no
C55 C60 H60 120.0 no
O2 C61 O1 123.6(5) no
O2 C61 C62 122.6(5) no
O1 C61 C62 113.8(5) no
C63 C62 C67 120.0 no
C63 C62 C61 118.6(3) no
C67 C62 C61 121.2(3) no
C64 C63 C62 120.0 no
C64 C63 H63a 120.0 no
C62 C63 H63a 120.0 no
C65 C64 C63 120.0 no
C65 C64 H64a 120.0 no
C63 C64 H64a 120.0 no
C66 C65 C64 120.0 no
C66 C65 H65a 120.0 no
C64 C65 H65a 120.0 no
C65 C66 C67 120.0 no
C65 C66 H66 120.0 no
C67 C66 H66 120.0 no
C66 C67 C62 120.0 no
C66 C67 C68 117.3(3) no
C62 C67 C68 121.8(3) no
O4 C68 O3 124.2(5) no
O4 C68 C67 120.5(5) no
O3 C68 C67 115.1(5) no

loop_
_geom_bond_atom_site_label_1
_geom_bond_atom_site_label_2
_geom_bond_distance
_geom_bond_publ_flag
Sn1 O1 2.071(3) yes
Sn1 C1 2.143(5) yes
Sn1 C11 2.139(5) yes
Sn1 C21 2.147(5) yes
Sn2 O3 2.081(3) yes
Sn2 C31 2.138(5) yes
Sn2 C41 2.151(5) yes
Sn2 C51 2.148(5) yes
O1 C61 1.305(6) no
O2 C61 1.202(6) no
O3 C68 1.285(6) no
O4 C68 1.215(6) no
C1 C2 1.550(7) no
C1 H1a 0.9700 no
C1 H1b 0.9700 no
C2 C3 1.523(7) no
C2 C4 1.538(7) no
C2 C5 1.536(6) no
C3 H3a 0.9600 no
C3 H3b 0.9600 no
C3 H3c 0.9600 no
C4 H4a 0.9600 no
C4 H4b 0.9600 no
C4 H4c 0.9600 no
C5 C6 1.3900 no
C5 C10 1.3900 no
C6 C7 1.3900 no
C6 H6 0.9300 no
C7 C8 1.3900 no
C7 H7 0.9300 no
C8 C9 1.3900 no
C8 H8 0.9300 no
C9 C10 1.3900 no
C9 H9 0.9300 no
C10 H10 0.9300 no
C11 C12 1.547(6) no
C11 H11a 0.9700 no
C11 H11b 0.9700 no
C12 C15 1.522(6) no
C12 C14 1.534(7) no
C12 C13 1.540(7) no
C13 H13a 0.9600 no
C13 H13b 0.9600 no
C13 H13c 0.9600 no
C14 H14a 0.9600 no
C14 H14b 0.9600 no
C14 H14c 0.9600 no
C15 C16 1.3900 no
C15 C20 1.3900 no
C16 C17 1.3900 no
C16 H16 0.9300 no
C17 C18 1.3900 no
C17 H17 0.9300 no
C18 C19 1.3900 no
C18 H18 0.9300 no
C19 C20 1.3900 no
C19 H19 0.9300 no
C20 H20 0.9300 no
C21 C22 1.544(7) no
C21 H21a 0.9700 no
C21 H21b 0.9700 no
C22 C24 1.540(7) no
C22 C23 1.543(7) no
C22 C25 1.537(6) no
C23 H23a 0.9600 no
C23 H23b 0.9600 no
C23 H23c 0.9600 no
C24 H24a 0.9600 no
C24 H24b 0.9600 no
C24 H24c 0.9600 no
C25 C26 1.3900 no
C25 C30 1.3900 no
C26 C27 1.3900 no
C26 H26 0.9300 no
C27 C28 1.3900 no
C27 H27 0.9300 no
C28 C29 1.3900 no
C28 H28 0.9300 no
C29 C30 1.3900 no
C29 H29 0.9300 no
C30 H30 0.9300 no
C31 C32 1.540(7) no
C31 H31a 0.9700 no
C31 H31b 0.9700 no
C32 C34 1.533(7) no
C32 C35 1.543(6) no
C32 C33 1.544(7) no
C33 H33a 0.9600 no
C33 H33b 0.9600 no
C33 H33c 0.9600 no
C34 H34a 0.9600 no
C34 H34b 0.9600 no
C34 H34c 0.9600 no
C35 C36 1.3900 no
C35 C40 1.3900 no
C36 C37 1.3900 no
C36 H36 0.9300 no
C37 C38 1.3900 no
C37 H37 0.9300 no
C38 C39 1.3900 no
C38 H38 0.9300 no
C39 C40 1.3900 no
C39 H39 0.9300 no
C40 H40 0.9300 no
C41 C42 1.546(7) no
C41 H41a 0.9700 no
C41 H41b 0.9700 no
C42 C44 1.536(7) no
C42 C45 1.540(6) no
C42 C43 1.543(7) no
C43 H43a 0.9600 no
C43 H43b 0.9600 no
C43 H43c 0.9600 no
C44 H44a 0.9600 no
C44 H44b 0.9600 no
C44 H44c 0.9600 no
C45 C46 1.3900 no
C45 C50 1.3900 no
C46 C47 1.3900 no
C46 H46 0.9300 no
C47 C48 1.3900 no
C47 H47 0.9300 no
C48 C49 1.3900 no
C48 H48 0.9300 no
C49 C50 1.3900 no
C49 H49 0.9300 no
C50 H50 0.9300 no
C51 C52 1.532(6) no
C51 H51a 0.9700 no
C51 H51b 0.9700 no
C52 C55 1.538(6) no
C52 C53 1.538(7) no
C52 C54 1.550(7) no
C53 H53a 0.9600 no
C53 H53b 0.9600 no
C53 H53c 0.9600 no
C54 H54a 0.9600 no
C54 H54b 0.9600 no
C54 H54c 0.9600 no
C55 C56 1.3900 no
C55 C60 1.3900 no
C56 C57 1.3900 no
C56 H56 0.9300 no
C57 C58 1.3900 no
C57 H57 0.9300 no
C58 C59 1.3900 no
C58 H58 0.9300 no
C59 C60 1.3900 no
C59 H59 0.9300 no
C60 H60 0.9300 no
C61 C62 1.498(5) no
C62 C63 1.3900 no
C62 C67 1.3900 no
C63 C64 1.3900 no
C63 H63a 0.9300 no
C64 C65 1.3900 no
C64 H64a 0.9300 no
C65 C66 1.3900 no
C65 H65a 0.9300 no
C66 C67 1.3900 no
C66 H66 0.9300 no
C67 C68 1.512(6) no

loop_
_geom_torsion_atom_site_label_1
_geom_torsion_atom_site_label_2
_geom_torsion_atom_site_label_3
_geom_torsion_atom_site_label_4
_geom_torsion
_geom_torsion_publ_flag
C11 Sn1 O1 C61 -55.4(4) no
C1 Sn1 O1 C61 70.2(4) no
C21 Sn1 O1 C61 -170.6(4) no
C31 Sn2 O3 C68 70.8(4) no
C51 Sn2 O3 C68 -172.3(4) no
C41 Sn2 O3 C68 -56.1(4) no
O1 Sn1 C1 C2 -126.8(4) no
C11 Sn1 C1 C2 -13.1(5) no
C21 Sn1 C1 C2 130.4(4) no
Sn1 C1 C2 C3 71.2(5) no
Sn1 C1 C2 C4 -172.7(4) no
Sn1 C1 C2 C5 -53.7(5) no
C3 C2 C5 C6 5.1(5) no
C4 C2 C5 C6 -114.1(4) no
C1 C2 C5 C6 127.2(3) no
C3 C2 C5 C10 -174.4(3) no
C4 C2 C5 C10 66.5(5) no
C1 C2 C5 C10 -52.3(4) no
C2 C5 C6 C7 -179.4(4) no
C2 C5 C10 C9 179.5(3) no
O1 Sn1 C11 C12 -78.7(4) no
C1 Sn1 C11 C12 164.6(3) no
C21 Sn1 C11 C12 20.1(4) no
Sn1 C11 C12 C15 -66.9(5) no
Sn1 C11 C12 C14 59.1(5) no
Sn1 C11 C12 C13 175.3(3) no
C14 C12 C15 C16 179.5(3) no
C13 C12 C15 C16 60.9(5) no
C11 C12 C15 C16 -56.6(5) no
C14 C12 C15 C20 0.6(6) no
C13 C12 C15 C20 -117.9(4) no
C11 C12 C15 C20 124.6(4) no
C12 C15 C16 C17 -178.9(4) no
C12 C15 C20 C19 178.8(4) no
O1 Sn1 C21 C22 -90.2(4) no
C11 Sn1 C21 C22 166.1(4) no
C1 Sn1 C21 C22 20.6(5) no
Sn1 C21 C22 C24 51.3(6) no
Sn1 C21 C22 C23 167.7(4) no
Sn1 C21 C22 C25 -73.6(5) no
C24 C22 C25 C26 -176.6(4) no
C23 C22 C25 C26 64.3(5) no
C21 C22 C25 C26 -53.9(5) no
C24 C22 C25 C30 6.2(6) no
C23 C22 C25 C30 -112.9(4) no
C21 C22 C25 C30 128.9(4) no
C22 C25 C26 C27 -177.3(4) no
C22 C25 C30 C29 177.1(4) no
O3 Sn2 C31 C32 -126.5(4) no
C51 Sn2 C31 C32 132.5(4) no
C41 Sn2 C31 C32 -8.4(5) no
Sn2 C31 C32 C34 71.1(6) no
Sn2 C31 C32 C35 -51.9(5) no
Sn2 C31 C32 C33 -171.4(4) no
C34 C32 C35 C36 -169.8(3) no
C33 C32 C35 C36 70.0(5) no
C34 C32 C35 C40 12.4(5) no
C31 C32 C35 C40 132.7(4) no
C33 C32 C35 C40 -107.8(4) no
C32 C35 C36 C37 -177.8(4) no
C32 C35 C40 C39 177.7(4) no
O3 Sn2 C41 C42 -82.9(4) no
C31 Sn2 C41 C42 160.1(4) no
C51 Sn2 C41 C42 18.9(5) no
Sn2 C41 C42 C44 66.7(5) no
Sn2 C41 C42 C45 -57.2(5) no
Sn2 C41 C42 C43 -175.7(4) no
C44 C42 C45 C46 14.8(5) no
C43 C42 C45 C46 -105.0(4) no
C41 C42 C45 C46 135.8(3) no
C44 C42 C45 C50 -162.1(3) no
C43 C42 C45 C50 78.1(4) no
C41 C42 C45 C50 -41.1(5) no
C42 C45 C46 C47 -176.9(4) no
C42 C45 C50 C49 176.9(3) no
O3 Sn2 C51 C52 -83.6(4) no
C31 Sn2 C51 C52 23.8(5) no
C41 Sn2 C51 C52 166.8(4) no
Sn2 C51 C52 C55 -72.1(5) no
Sn2 C51 C52 C53 52.9(6) no
Sn2 C51 C52 C54 170.3(4) no
C51 C52 C55 C56 -53.1(5) no
C51 C52 C55 C60 128.2(4) no
C53 C52 C55 C60 4.8(5) no
C54 C52 C55 C60 -113.8(4) no
C52 C55 C56 C57 -178.7(4) no
C52 C55 C60 C59 178.7(4) no
Sn1 O1 C61 O2 -14.2(7) no
Sn1 O1 C61 C62 166.5(3) no
O2 C61 C62 C63 -139.7(5) no
O1 C61 C62 C63 39.6(5) no
O2 C61 C62 C67 34.2(6) no
O1 C61 C62 C67 -146.6(3) no
C61 C62 C63 C64 173.9(4) no
C65 C66 C67 C68 169.5(4) no
C61 C62 C67 C66 -173.8(4) no
C63 C62 C67 C68 -169.0(4) no
C61 C62 C67 C68 17.2(5) no
Sn2 O3 C68 O4 1.1(7) no
Sn2 O3 C68 C67 -175.7(3) no
C66 C67 C68 O4 -125.8(5) no
C62 C67 C68 O4 43.5(6) no
C66 C67 C68 O3 51.1(5) no
C62 C67 C68 O3 -139.6(4) no

loop_
_cod_related_entry_id
_cod_related_entry_database
_cod_related_entry_code
1 ChemSpider 24733513
